data_4026755
loop_
_publ_author_name
'David A. Kennedy'
'Nagarajan Vembu'
'Frank R. Fronczek'
'Marc Devocelle'

_publ_section_title
;
 Synthesis of Mutual Azo Prodrugs of Anti-inflammatory Agents and Peptides
 Facilitated by \a-Aminoisobutyric Acid
;
_journal_name_full 'Journal of Organic Chemistry'
_journal_page_first 9641
_journal_page_last 9647
_journal_paper_doi 10.1021/jo201358e
_journal_volume 76
_journal_year 2011
_chemical_compound_source synthesized
_chemical_formula_iupac 'C13 H16 N2 O4'
_chemical_formula_moiety 'C13 H16 N2 O4'
_chemical_formula_sum 'C13 H16 N2 O4'
_chemical_formula_weight 264.28
_chemical_name_systematic
; 
{4-[(E)-(2-methoxy-1,1-dimethyl-2-oxoethyl)diazenyl]phenyl}acetic acid
;
_space_group_IT_number 15
_symmetry_cell_setting monoclinic
_symmetry_space_group_name_Hall '-C 2yc'
_symmetry_space_group_name_H-M 'C 1 2/c 1'
_atom_sites_solution_hydrogens geom
_atom_sites_solution_primary direct
_atom_sites_solution_secondary difmap
_audit_creation_method SHELXL-97
_cell_angle_alpha 90
_cell_angle_beta 108.498(4)
_cell_angle_gamma 90
_cell_formula_units_Z 32
_cell_length_a 45.621(5)
_cell_length_b 12.0348(10)
_cell_length_c 20.808(2)
_cell_measurement_reflns_used 13666
_cell_measurement_temperature 90.0(5)
_cell_measurement_theta_max 28.2
_cell_measurement_theta_min 2.5
_cell_volume 10834.2(18)
_computing_cell_refinement 'Denzo&Scalepack (Otwinowski&Minor, 1997)'
_computing_data_collection 'COLLECT (Nonius, 2000)'
_computing_data_reduction Denzo&Scalepack
_computing_molecular_graphics 'PLATON (Spek, 2003)'
_computing_publication_material SHELXL97
_computing_structure_refinement 'SHELXL97 (Sheldrick, 1997)'
_computing_structure_solution 'SHELXS97 (Sheldrick, 1997)'
_diffrn_ambient_temperature 90.0(5)
_diffrn_measured_fraction_theta_full 0.999
_diffrn_measured_fraction_theta_max 0.999
_diffrn_measurement_device_type 'Nonius KappaCCD (with Oxford Cryostream)'
_diffrn_measurement_method '\w scans with \k offsets'
_diffrn_radiation_monochromator graphite
_diffrn_radiation_source 'fine-focus sealed tube'
_diffrn_radiation_type MoK\a
_diffrn_radiation_wavelength 0.71073
_diffrn_reflns_av_R_equivalents 0.0536
_diffrn_reflns_av_sigmaI/netI 0.0724
_diffrn_reflns_limit_h_max 60
_diffrn_reflns_limit_h_min -60
_diffrn_reflns_limit_k_max 16
_diffrn_reflns_limit_k_min -13
_diffrn_reflns_limit_l_max 27
_diffrn_reflns_limit_l_min -27
_diffrn_reflns_number 73283
_diffrn_reflns_theta_full 25.00
_diffrn_reflns_theta_max 27.8
_diffrn_reflns_theta_min 2.7
_diffrn_standards_decay_% none
_exptl_absorpt_coefficient_mu 0.097
_exptl_absorpt_correction_type none
_exptl_crystal_colour yellow
_exptl_crystal_density_diffrn 1.296
_exptl_crystal_description fragment
_exptl_crystal_F_000 4480
_exptl_crystal_size_max 0.28
_exptl_crystal_size_mid 0.25
_exptl_crystal_size_min 0.22
_refine_diff_density_max 0.613
_refine_diff_density_min -0.362
_refine_diff_density_rms 0.056
_refine_ls_extinction_method none
_refine_ls_goodness_of_fit_ref 1.039
_refine_ls_hydrogen_treatment refall
_refine_ls_matrix_type full
_refine_ls_number_parameters 941
_refine_ls_number_reflns 13401
_refine_ls_number_restraints 0
_refine_ls_restrained_S_all 1.039
_refine_ls_R_factor_all 0.0978
_refine_ls_R_factor_gt 0.0499
_refine_ls_shift/su_max 0.001
_refine_ls_shift/su_mean 0.000
_refine_ls_structure_factor_coef Fsqd
_refine_ls_weighting_details 'calc w=1/[\s^2^(Fo^2^)+(0.0543P)^2^] where P=(Fo^2^+2Fc^2^)/3'
_refine_ls_weighting_scheme calc
_refine_ls_wR_factor_gt 0.1053
_refine_ls_wR_factor_ref 0.1203
_reflns_number_gt 8428
_reflns_number_total 13401
_reflns_threshold_expression 'I >2\s(I)'
_cod_data_source_file jo201358e_si_005.cif
_cod_data_source_block dk193
_cod_original_sg_symbol_H-M 'C 2/c'
_cod_database_code 4026755

loop_
_symmetry_equiv_pos_as_xyz
'x, y, z'
'-x, y, -z+1/2'
'x+1/2, y+1/2, z'
'-x+1/2, y+1/2, -z+1/2'
'-x, -y, -z'
'x, -y, z-1/2'
'-x+1/2, -y+1/2, -z'
'x+1/2, -y+1/2, z-1/2'

loop_
_atom_site_label
_atom_site_type_symbol
_atom_site_fract_x
_atom_site_fract_y
_atom_site_fract_z
_atom_site_U_iso_or_equiv
_atom_site_adp_type
_atom_site_occupancy
_atom_site_symmetry_multiplicity
_atom_site_calc_flag
O1A O 0.57318(3) 0.63126(9) 0.40509(6) 0.0225(3) Uani 1 1 d
O2A O 0.55858(3) 0.66223(10) 0.29364(6) 0.0265(3) Uani 1 1 d
C3A C 0.56559(4) 0.59743(13) 0.34720(9) 0.0162(4) Uani 1 1 d
C4A C 0.56400(5) 0.47518(13) 0.32912(9) 0.0192(4) Uani 1 1 d
C5A C 0.55907(4) 0.39924(12) 0.38241(9) 0.0155(4) Uani 1 1 d
C6A C 0.52974(4) 0.35744(13) 0.37445(9) 0.0172(4) Uani 1 1 d
C7A C 0.52472(4) 0.28639(13) 0.42245(9) 0.0172(4) Uani 1 1 d
C8A C 0.54923(4) 0.25520(12) 0.47834(8) 0.0139(3) Uani 1 1 d
C9A C 0.57873(4) 0.29767(13) 0.48790(9) 0.0164(4) Uani 1 1 d
C10A C 0.58339(4) 0.36920(13) 0.43996(9) 0.0169(4) Uani 1 1 d
N11A N 0.54165(3) 0.18009(11) 0.52490(7) 0.0160(3) Uani 1 1 d
N12A N 0.56408(3) 0.12580(11) 0.56067(7) 0.0186(3) Uani 1 1 d
C13A C 0.55556(4) 0.04665(13) 0.60739(9) 0.0178(4) Uani 1 1 d
C14A C 0.58297(4) 0.04549(17) 0.67312(10) 0.0231(4) Uani 1 1 d
C15A C 0.55092(5) -0.06596(15) 0.57215(10) 0.0233(4) Uani 1 1 d
C16A C 0.52604(4) 0.08199(14) 0.62109(9) 0.0181(4) Uani 1 1 d
O17A O 0.50256(3) 0.02834(10) 0.60735(7) 0.0287(3) Uani 1 1 d
O18A O 0.52945(3) 0.18112(9) 0.65225(6) 0.0210(3) Uani 1 1 d
C19A C 0.50184(5) 0.22457(18) 0.66293(12) 0.0292(5) Uani 1 1 d
O1B O 0.65960(3) 0.36007(9) 0.54006(6) 0.0185(3) Uani 1 1 d
O2B O 0.67511(3) 0.33263(9) 0.65246(6) 0.0190(3) Uani 1 1 d
C3B C 0.67030(4) 0.39507(13) 0.59794(9) 0.0156(4) Uani 1 1 d
C4B C 0.68006(4) 0.51380(14) 0.61581(9) 0.0181(4) Uani 1 1 d
C5B C 0.67832(4) 0.58854(12) 0.55673(9) 0.0165(4) Uani 1 1 d
C6B C 0.65001(4) 0.61239(14) 0.50753(9) 0.0198(4) Uani 1 1 d
C7B C 0.64855(4) 0.68557(14) 0.45514(10) 0.0225(4) Uani 1 1 d
C8B C 0.67488(4) 0.73741(14) 0.45194(9) 0.0227(4) Uani 1 1 d
C9B C 0.70321(5) 0.71459(15) 0.49955(10) 0.0261(4) Uani 1 1 d
C10B C 0.70494(4) 0.63930(14) 0.55153(10) 0.0235(4) Uani 1 1 d
N11B N 0.66972(3) 0.81998(12) 0.39767(8) 0.0261(4) Uani 1 1 d
N12B N 0.69325(3) 0.86856(12) 0.39876(8) 0.0264(4) Uani 1 1 d
C13B C 0.68734(4) 0.96043(13) 0.34661(9) 0.0194(4) Uani 1 1 d
C14B C 0.65636(4) 0.95748(17) 0.29033(10) 0.0236(4) Uani 1 1 d
C15B C 0.69209(5) 1.06789(15) 0.38788(11) 0.0253(4) Uani 1 1 d
C16B C 0.71381(4) 0.94540(14) 0.31767(9) 0.0199(4) Uani 1 1 d
O17B O 0.73538(3) 1.00752(10) 0.32527(7) 0.0296(3) Uani 1 1 d
O18B O 0.70997(3) 0.85124(9) 0.28128(6) 0.0246(3) Uani 1 1 d
C19B C 0.73359(5) 0.82966(19) 0.24986(12) 0.0319(5) Uani 1 1 d
O1C O 0.66451(3) -0.12142(9) 0.11904(6) 0.0239(3) Uani 1 1 d
O2C O 0.65132(3) -0.14755(10) 0.00692(6) 0.0207(3) Uani 1 1 d
C3C C 0.65870(4) -0.08447(13) 0.06167(9) 0.0178(4) Uani 1 1 d
C4C C 0.65986(4) 0.03734(13) 0.04550(9) 0.0186(4) Uani 1 1 d
C5C C 0.66389(4) 0.11274(12) 0.10548(9) 0.0156(4) Uani 1 1 d
C6C C 0.69225(4) 0.11773(13) 0.15668(9) 0.0176(4) Uani 1 1 d
C7C C 0.69642(4) 0.18694(13) 0.21214(9) 0.0171(4) Uani 1 1 d
C8C C 0.67190(4) 0.25293(12) 0.21623(8) 0.0148(4) Uani 1 1 d
C9C C 0.64329(4) 0.24611(13) 0.16651(9) 0.0170(4) Uani 1 1 d
C10C C 0.63954(4) 0.17729(13) 0.11109(9) 0.0167(4) Uani 1 1 d
N11C N 0.67537(3) 0.32643(11) 0.27280(7) 0.0175(3) Uani 1 1 d
N12C N 0.70140(3) 0.37141(11) 0.29165(7) 0.0186(3) Uani 1 1 d
C13C C 0.70775(4) 0.44294(13) 0.35332(9) 0.0185(4) Uani 1 1 d
C14C C 0.71040(5) 0.56207(15) 0.33014(11) 0.0271(5) Uani 1 1 d
C15C C 0.68466(4) 0.43234(17) 0.39226(11) 0.0242(4) Uani 1 1 d
C16C C 0.73975(4) 0.40249(14) 0.39713(9) 0.0192(4) Uani 1 1 d
O17C O 0.76194(3) 0.46008(10) 0.42184(7) 0.0312(3) Uani 1 1 d
O18C O 0.73981(3) 0.29213(9) 0.40398(7) 0.0236(3) Uani 1 1 d
C19C C 0.76943(4) 0.24150(18) 0.43792(12) 0.0275(5) Uani 1 1 d
O1D O 0.56692(3) -0.12821(9) 0.32922(6) 0.0221(3) Uani 1 1 d
O2D O 0.57951(3) -0.15633(10) 0.44115(6) 0.0200(3) Uani 1 1 d
C3D C 0.57267(4) -0.09245(13) 0.38682(9) 0.0150(4) Uani 1 1 d
C4D C 0.57167(4) 0.02929(13) 0.40302(9) 0.0144(4) Uani 1 1 d
C5D C 0.57237(4) 0.10468(12) 0.34576(8) 0.0136(3) Uani 1 1 d
C6D C 0.59989(4) 0.15450(13) 0.34535(9) 0.0154(4) Uani 1 1 d
C7D C 0.60043(4) 0.22615(13) 0.29361(8) 0.0145(4) Uani 1 1 d
C8D C 0.57323(4) 0.25026(12) 0.24217(8) 0.0129(3) Uani 1 1 d
C9D C 0.54557(4) 0.19916(13) 0.24095(9) 0.0152(4) Uani 1 1 d
C10D C 0.54538(4) 0.12684(13) 0.29254(9) 0.0145(4) Uani 1 1 d
N11D N 0.57616(3) 0.33126(10) 0.19381(7) 0.0152(3) Uani 1 1 d
N12D N 0.55120(3) 0.36664(11) 0.15471(7) 0.0166(3) Uani 1 1 d
C13D C 0.55587(4) 0.45023(13) 0.10541(9) 0.0178(4) Uani 1 1 d
C14D C 0.52954(4) 0.53480(16) 0.09390(12) 0.0259(4) Uani 1 1 d
C15D C 0.55412(5) 0.38771(17) 0.04055(10) 0.0269(4) Uani 1 1 d
C16D C 0.58724(4) 0.50790(13) 0.13400(9) 0.0187(4) Uani 1 1 d
O17D O 0.60800(3) 0.50183(10) 0.11021(6) 0.0254(3) Uani 1 1 d
O18D O 0.58831(3) 0.56893(9) 0.18863(7) 0.0258(3) Uani 1 1 d
C19D C 0.61705(5) 0.6261(2) 0.22039(13) 0.0382(6) Uani 1 1 d
H2A H 0.5626(5) 0.736(2) 0.3096(13) 0.075(9) Uiso 1 1 d
H2B H 0.6689(5) 0.2587(19) 0.6379(12) 0.059(7) Uiso 1 1 d
H2C H 0.6527(5) -0.223(2) 0.0207(12) 0.066(8) Uiso 1 1 d
H2D H 0.5787(5) -0.228(2) 0.4275(13) 0.066(8) Uiso 1 1 d
H4AA H 0.5832(4) 0.4609(13) 0.3218(9) 0.022(5) Uiso 1 1 d
H4AB H 0.5476(4) 0.4677(14) 0.2860(10) 0.025(5) Uiso 1 1 d
H4BA H 0.6663(4) 0.5407(14) 0.6394(9) 0.022(5) Uiso 1 1 d
H4CA H 0.6415(4) 0.0561(14) 0.0088(10) 0.025(5) Uiso 1 1 d
H4BB H 0.7009(4) 0.5101(15) 0.6479(9) 0.031(5) Uiso 1 1 d
H4CB H 0.6774(4) 0.0454(13) 0.0275(9) 0.019(5) Uiso 1 1 d
H4DA H 0.5888(4) 0.0446(13) 0.4452(9) 0.016(4) Uiso 1 1 d
H4DB H 0.5525(4) 0.0404(13) 0.4152(8) 0.015(4) Uiso 1 1 d
H6A H 0.5129(4) 0.3777(13) 0.3343(9) 0.021(5) Uiso 1 1 d
H6B H 0.6306(4) 0.5793(15) 0.5085(10) 0.034(6) Uiso 1 1 d
H6C H 0.7087(4) 0.0695(15) 0.1531(10) 0.032(5) Uiso 1 1 d
H6D H 0.6182(4) 0.1408(13) 0.3826(9) 0.019(5) Uiso 1 1 d
H7A H 0.5041(4) 0.2556(14) 0.4172(9) 0.028(5) Uiso 1 1 d
H7B H 0.6282(4) 0.7056(14) 0.4185(10) 0.028(5) Uiso 1 1 d
H7C H 0.7156(4) 0.1896(13) 0.2484(9) 0.018(5) Uiso 1 1 d
H7D H 0.6182(4) 0.2611(13) 0.2922(9) 0.019(5) Uiso 1 1 d
H9A H 0.5958(4) 0.2755(14) 0.5278(9) 0.025(5) Uiso 1 1 d
H9B H 0.7215(5) 0.7488(16) 0.4976(11) 0.046(6) Uiso 1 1 d
H9C H 0.6267(4) 0.2888(14) 0.1695(9) 0.028(5) Uiso 1 1 d
H9D H 0.5275(4) 0.2152(13) 0.2049(9) 0.021(5) Uiso 1 1 d
H10A H 0.6036(4) 0.4005(13) 0.4468(9) 0.022(5) Uiso 1 1 d
H10B H 0.7236(4) 0.6196(13) 0.5834(9) 0.022(5) Uiso 1 1 d
H10C H 0.6201(4) 0.1757(13) 0.0749(9) 0.021(5) Uiso 1 1 d
H10D H 0.5266(4) 0.0934(12) 0.2934(8) 0.013(4) Uiso 1 1 d
H14A H 0.5868(4) 0.1217(16) 0.6936(10) 0.031(5) Uiso 1 1 d
H14B H 0.5789(4) -0.0049(15) 0.7064(10) 0.031(5) Uiso 1 1 d
H14C H 0.6015(5) 0.0187(16) 0.6622(10) 0.041(6) Uiso 1 1 d
H14D H 0.6405(4) 0.9682(15) 0.3083(10) 0.031(5) Uiso 1 1 d
H14E H 0.6559(4) 1.0152(15) 0.2583(10) 0.027(5) Uiso 1 1 d
H14F H 0.6523(4) 0.8772(15) 0.2657(10) 0.034(5) Uiso 1 1 d
H14G H 0.7246(5) 0.5629(16) 0.3034(11) 0.041(6) Uiso 1 1 d
H14H H 0.6899(4) 0.5877(14) 0.2997(10) 0.030(5) Uiso 1 1 d
H14I H 0.7180(4) 0.6078(14) 0.3693(10) 0.029(5) Uiso 1 1 d
H14J H 0.5099(4) 0.4973(14) 0.0740(9) 0.025(5) Uiso 1 1 d
H14K H 0.5316(4) 0.5904(16) 0.0627(10) 0.034(6) Uiso 1 1 d
H14L H 0.5300(4) 0.5694(16) 0.1375(12) 0.038(6) Uiso 1 1 d
H15A H 0.5476(4) -0.1222(14) 0.6008(10) 0.024(5) Uiso 1 1 d
H15B H 0.5691(5) -0.0866(15) 0.5574(11) 0.041(6) Uiso 1 1 d
H15C H 0.5338(4) -0.0671(14) 0.5319(10) 0.026(5) Uiso 1 1 d
H15D H 0.6925(4) 1.1335(15) 0.3602(10) 0.028(5) Uiso 1 1 d
H15E H 0.6750(5) 1.0774(15) 0.4075(10) 0.034(6) Uiso 1 1 d
H15F H 0.7120(5) 1.0701(16) 0.4268(11) 0.045(6) Uiso 1 1 d
H15G H 0.6647(5) 0.4602(16) 0.3658(11) 0.040(6) Uiso 1 1 d
H15H H 0.6907(4) 0.4751(16) 0.4335(11) 0.039(6) Uiso 1 1 d
H15I H 0.6828(4) 0.3562(16) 0.4038(10) 0.029(5) Uiso 1 1 d
H15J H 0.5353(4) 0.3466(14) 0.0260(9) 0.026(5) Uiso 1 1 d
H15K H 0.5719(4) 0.3309(15) 0.0499(10) 0.033(5) Uiso 1 1 d
H15L H 0.5553(4) 0.4373(14) 0.0056(10) 0.026(5) Uiso 1 1 d
H19A H 0.4859(5) 0.2413(18) 0.6192(13) 0.061(7) Uiso 1 1 d
H19B H 0.4929(4) 0.1689(15) 0.6877(10) 0.034(6) Uiso 1 1 d
H19C H 0.5087(4) 0.2947(16) 0.6921(11) 0.036(6) Uiso 1 1 d
H19D H 0.7536(5) 0.8333(16) 0.2836(11) 0.045(6) Uiso 1 1 d
H19E H 0.7277(5) 0.7569(17) 0.2289(11) 0.041(6) Uiso 1 1 d
H19F H 0.7323(5) 0.8905(18) 0.2115(13) 0.063(7) Uiso 1 1 d
H19G H 0.7658(4) 0.1636(16) 0.4365(10) 0.033(6) Uiso 1 1 d
H19H H 0.7843(4) 0.2659(15) 0.4140(10) 0.034(6) Uiso 1 1 d
H19I H 0.7773(4) 0.2635(16) 0.4856(11) 0.038(6) Uiso 1 1 d
H19J H 0.6207(4) 0.6815(16) 0.1881(11) 0.037(6) Uiso 1 1 d
H19K H 0.6338(5) 0.5732(18) 0.2325(12) 0.051(7) Uiso 1 1 d
H19L H 0.6157(5) 0.6680(17) 0.2618(12) 0.046(6) Uiso 1 1 d

loop_
_atom_site_aniso_label
_atom_site_aniso_U_11
_atom_site_aniso_U_22
_atom_site_aniso_U_33
_atom_site_aniso_U_23
_atom_site_aniso_U_13
_atom_site_aniso_U_12
O1A 0.0360(7) 0.0138(6) 0.0170(7) -0.0008(5) 0.0074(6) 0.0000(5)
O2A 0.0504(8) 0.0134(6) 0.0164(7) 0.0014(6) 0.0115(6) 0.0025(6)
C3A 0.0176(9) 0.0146(8) 0.0193(10) 0.0014(7) 0.0100(7) 0.0015(7)
C4A 0.0295(10) 0.0123(8) 0.0195(10) 0.0007(7) 0.0129(9) 0.0004(8)
C5A 0.0248(9) 0.0074(7) 0.0166(9) -0.0015(7) 0.0098(7) 0.0020(7)
C6A 0.0221(9) 0.0137(8) 0.0147(9) -0.0006(7) 0.0044(7) 0.0039(7)
C7A 0.0179(9) 0.0158(8) 0.0190(9) -0.0019(7) 0.0075(7) -0.0004(7)
C8A 0.0190(9) 0.0107(7) 0.0147(8) -0.0013(7) 0.0093(7) 0.0023(7)
C9A 0.0188(9) 0.0140(8) 0.0157(9) 0.0000(7) 0.0047(7) 0.0027(7)
C10A 0.0198(9) 0.0114(8) 0.0215(10) -0.0026(7) 0.0095(8) -0.0019(7)
N11A 0.0192(7) 0.0146(7) 0.0148(7) -0.0021(6) 0.0065(6) 0.0006(6)
N12A 0.0203(8) 0.0170(7) 0.0186(8) 0.0020(6) 0.0061(6) 0.0016(6)
C13A 0.0196(9) 0.0174(8) 0.0176(9) 0.0042(7) 0.0076(7) -0.0003(7)
C14A 0.0208(10) 0.0265(10) 0.0202(10) 0.0060(9) 0.0041(8) -0.0015(8)
C15A 0.0296(11) 0.0193(10) 0.0227(11) 0.0026(8) 0.0107(9) 0.0020(8)
C16A 0.0215(9) 0.0195(9) 0.0128(9) 0.0033(7) 0.0045(7) -0.0010(7)
O17A 0.0232(7) 0.0313(7) 0.0335(8) -0.0047(6) 0.0116(6) -0.0092(6)
O18A 0.0214(6) 0.0226(6) 0.0224(7) -0.0042(5) 0.0117(5) -0.0021(5)
C19A 0.0265(11) 0.0350(12) 0.0323(12) -0.0040(10) 0.0183(10) 0.0017(9)
O1B 0.0237(6) 0.0146(6) 0.0160(7) 0.0007(5) 0.0046(5) 0.0015(5)
O2B 0.0279(7) 0.0122(6) 0.0174(7) 0.0026(5) 0.0078(5) 0.0013(5)
C3B 0.0132(8) 0.0160(8) 0.0191(9) 0.0007(7) 0.0073(7) 0.0025(7)
C4B 0.0226(10) 0.0150(8) 0.0180(9) -0.0006(7) 0.0084(8) -0.0010(7)
C5B 0.0250(9) 0.0095(8) 0.0164(9) -0.0019(7) 0.0085(7) 0.0005(7)
C6B 0.0232(10) 0.0164(8) 0.0211(10) 0.0000(8) 0.0087(8) 0.0022(7)
C7B 0.0282(10) 0.0185(9) 0.0224(10) 0.0006(8) 0.0101(8) 0.0040(8)
C8B 0.0343(11) 0.0150(9) 0.0202(10) 0.0008(8) 0.0106(8) 0.0034(8)
C9B 0.0296(11) 0.0239(10) 0.0301(11) -0.0022(9) 0.0168(9) -0.0102(8)
C10B 0.0238(10) 0.0236(9) 0.0225(10) -0.0003(8) 0.0065(8) -0.0036(8)
N11B 0.0245(8) 0.0307(9) 0.0244(9) -0.0008(7) 0.0094(7) 0.0009(7)
N12B 0.0260(9) 0.0300(9) 0.0249(9) -0.0037(7) 0.0105(7) -0.0067(7)
C13B 0.0254(9) 0.0145(8) 0.0196(9) 0.0034(7) 0.0092(8) 0.0007(7)
C14B 0.0203(10) 0.0266(10) 0.0256(11) 0.0045(9) 0.0096(8) 0.0005(8)
C15B 0.0331(12) 0.0201(10) 0.0248(11) 0.0001(9) 0.0121(10) 0.0003(8)
C16B 0.0198(9) 0.0175(9) 0.0188(9) 0.0048(8) 0.0009(7) 0.0056(7)
O17B 0.0197(7) 0.0278(7) 0.0398(9) -0.0042(6) 0.0074(6) -0.0011(6)
O18B 0.0242(7) 0.0250(7) 0.0254(7) -0.0046(6) 0.0090(6) 0.0014(5)
C19B 0.0230(11) 0.0381(12) 0.0357(13) -0.0098(11) 0.0110(10) 0.0049(9)
O1C 0.0398(8) 0.0154(6) 0.0170(7) 0.0011(5) 0.0095(6) 0.0014(5)
O2C 0.0294(7) 0.0133(6) 0.0162(7) -0.0013(5) 0.0027(5) -0.0004(5)
C3C 0.0166(9) 0.0165(8) 0.0198(10) -0.0023(8) 0.0051(7) 0.0000(7)
C4C 0.0244(10) 0.0135(8) 0.0166(9) 0.0011(7) 0.0045(8) 0.0004(7)
C5C 0.0205(9) 0.0100(8) 0.0161(9) 0.0018(7) 0.0058(7) -0.0024(7)
C6C 0.0174(9) 0.0130(8) 0.0228(10) 0.0010(7) 0.0070(7) 0.0024(7)
C7C 0.0124(8) 0.0171(8) 0.0194(9) 0.0016(7) 0.0014(7) -0.0022(7)
C8C 0.0213(9) 0.0094(7) 0.0162(9) 0.0018(7) 0.0094(7) -0.0020(7)
C9C 0.0154(9) 0.0130(8) 0.0231(10) 0.0045(7) 0.0068(7) 0.0014(7)
C10C 0.0160(9) 0.0155(8) 0.0168(9) 0.0040(7) 0.0025(7) -0.0005(7)
N11C 0.0190(7) 0.0147(7) 0.0182(8) 0.0023(6) 0.0052(6) 0.0005(6)
N12C 0.0207(8) 0.0179(7) 0.0168(8) 0.0002(6) 0.0052(6) -0.0021(6)
C13C 0.0214(9) 0.0165(8) 0.0172(9) -0.0031(7) 0.0056(7) -0.0010(7)
C14C 0.0319(12) 0.0191(10) 0.0259(11) -0.0029(9) 0.0029(10) -0.0008(9)
C15C 0.0230(10) 0.0280(11) 0.0237(11) -0.0050(9) 0.0105(9) 0.0028(9)
C16C 0.0229(9) 0.0207(9) 0.0157(9) -0.0025(8) 0.0082(7) -0.0025(7)
O17C 0.0261(7) 0.0273(7) 0.0331(8) -0.0008(6) -0.0008(6) -0.0083(6)
O18C 0.0168(6) 0.0182(6) 0.0338(8) 0.0016(6) 0.0053(6) 0.0018(5)
C19C 0.0197(10) 0.0281(11) 0.0329(13) 0.0040(10) 0.0059(9) 0.0052(8)
O1D 0.0376(7) 0.0125(6) 0.0182(7) -0.0001(5) 0.0118(6) -0.0003(5)
O2D 0.0310(7) 0.0112(6) 0.0158(7) 0.0025(5) 0.0048(5) 0.0013(5)
C3D 0.0170(9) 0.0144(8) 0.0144(9) 0.0010(7) 0.0063(7) -0.0001(7)
C4D 0.0189(9) 0.0125(8) 0.0128(9) -0.0001(7) 0.0065(7) 0.0007(7)
C5D 0.0211(9) 0.0075(7) 0.0132(9) -0.0022(7) 0.0067(7) 0.0031(6)
C6D 0.0147(8) 0.0150(8) 0.0152(9) -0.0005(7) 0.0026(7) 0.0024(7)
C7D 0.0129(8) 0.0143(8) 0.0171(9) -0.0016(7) 0.0060(7) -0.0007(7)
C8D 0.0180(8) 0.0092(7) 0.0135(9) -0.0010(7) 0.0077(7) 0.0027(6)
C9D 0.0158(9) 0.0133(8) 0.0165(9) -0.0015(7) 0.0052(7) 0.0020(7)
C10D 0.0149(8) 0.0119(8) 0.0178(9) -0.0013(7) 0.0065(7) -0.0013(7)
N11D 0.0182(7) 0.0132(7) 0.0153(7) 0.0015(6) 0.0071(6) 0.0024(6)
N12D 0.0188(7) 0.0148(7) 0.0174(8) 0.0038(6) 0.0075(6) 0.0029(6)
C13D 0.0195(9) 0.0163(8) 0.0194(9) 0.0071(7) 0.0089(7) 0.0017(7)
C14D 0.0212(10) 0.0229(10) 0.0345(12) 0.0139(10) 0.0104(9) 0.0049(8)
C15D 0.0325(12) 0.0307(11) 0.0194(10) 0.0030(9) 0.0107(9) -0.0018(10)
C16D 0.0213(9) 0.0149(8) 0.0220(10) 0.0082(8) 0.0097(8) 0.0061(7)
O17D 0.0216(7) 0.0293(7) 0.0305(8) 0.0049(6) 0.0156(6) 0.0028(5)
O18D 0.0240(7) 0.0243(7) 0.0338(8) -0.0066(6) 0.0159(6) -0.0067(5)
C19D 0.0329(12) 0.0388(13) 0.0471(15) -0.0149(12) 0.0188(11) -0.0155(11)

loop_
_atom_type_symbol
_atom_type_description
_atom_type_scat_dispersion_real
_atom_type_scat_dispersion_imag
_atom_type_scat_source
C C 0.0033 0.0016 'International Tables Vol C Tables 4.2.6.8 and 6.1.1.4'
H H 0.0000 0.0000 'International Tables Vol C Tables 4.2.6.8 and 6.1.1.4'
N N 0.0061 0.0033 'International Tables Vol C Tables 4.2.6.8 and 6.1.1.4'
O O 0.0106 0.0060 'International Tables Vol C Tables 4.2.6.8 and 6.1.1.4'

loop_
_geom_angle_atom_site_label_1
_geom_angle_atom_site_label_2
_geom_angle_atom_site_label_3
_geom_angle
C3A O2A H2A 107.0(15)
O1A C3A O2A 123.98(15)
O1A C3A C4A 123.27(15)
O2A C3A C4A 112.73(15)
C5A C4A C3A 114.37(15)
C5A C4A H4AA 111.6(11)
C3A C4A H4AA 104.0(10)
C5A C4A H4AB 111.9(11)
C3A C4A H4AB 106.4(10)
H4AA C4A H4AB 108.1(15)
C6A C5A C10A 118.77(15)
C6A C5A C4A 119.64(15)
C10A C5A C4A 121.59(15)
C7A C6A C5A 120.66(16)
C7A C6A H6A 120.6(10)
C5A C6A H6A 118.7(10)
C8A C7A C6A 119.83(16)
C8A C7A H7A 118.6(11)
C6A C7A H7A 121.5(11)
C7A C8A C9A 120.42(15)
C7A C8A N11A 115.54(14)
C9A C8A N11A 124.02(15)
C10A C9A C8A 119.17(16)
C10A C9A H9A 121.2(10)
C8A C9A H9A 119.6(10)
C9A C10A C5A 121.11(16)
C9A C10A H10A 119.7(11)
C5A C10A H10A 119.2(11)
N12A N11A C8A 113.80(13)
N11A N12A C13A 112.90(13)
N12A C13A C16A 111.77(13)
N12A C13A C15A 106.18(14)
C16A C13A C15A 110.03(14)
N12A C13A C14A 106.18(13)
C16A C13A C14A 110.79(15)
C15A C13A C14A 111.77(15)
C13A C14A H14A 110.7(10)
C13A C14A H14B 110.6(11)
H14A C14A H14B 108.2(15)
C13A C14A H14C 108.1(12)
H14A C14A H14C 110.2(15)
H14B C14A H14C 109.0(15)
C13A C15A H15A 111.1(11)
C13A C15A H15B 111.5(11)
H15A C15A H15B 109.2(15)
C13A C15A H15C 112.8(11)
H15A C15A H15C 107.1(15)
H15B C15A H15C 104.9(16)
O17A C16A O18A 123.27(16)
O17A C16A C13A 125.33(16)
O18A C16A C13A 111.38(14)
C16A O18A C19A 115.00(14)
O18A C19A H19A 110.8(14)
O18A C19A H19B 110.6(11)
H19A C19A H19B 107.9(16)
O18A C19A H19C 105.6(10)
H19A C19A H19C 111.9(16)
H19B C19A H19C 110.0(16)
C3B O2B H2B 107.8(14)
O1B C3B O2B 123.80(15)
O1B C3B C4B 124.34(15)
O2B C3B C4B 111.85(15)
C5B C4B C3B 115.48(15)
C5B C4B H4BA 109.8(10)
C3B C4B H4BA 104.7(10)
C5B C4B H4BB 111.9(11)
C3B C4B H4BB 105.8(11)
H4BA C4B H4BB 108.6(15)
C10B C5B C6B 118.54(16)
C10B C5B C4B 120.25(16)
C6B C5B C4B 121.16(16)
C7B C6B C5B 120.54(17)
C7B C6B H6B 117.3(12)
C5B C6B H6B 122.2(12)
C8B C7B C6B 120.13(17)
C8B C7B H7B 117.2(10)
C6B C7B H7B 122.6(10)
C7B C8B C9B 120.50(17)
C7B C8B N11B 114.58(16)
C9B C8B N11B 124.84(16)
C8B C9B C10B 119.66(17)
C8B C9B H9B 121.3(13)
C10B C9B H9B 119.0(13)
C9B C10B C5B 120.58(17)
C9B C10B H10B 122.3(11)
C5B C10B H10B 117.1(11)
N12B N11B C8B 112.73(15)
N11B N12B C13B 112.49(15)
N12B C13B C16B 102.34(13)
N12B C13B C14B 116.46(14)
C16B C13B C14B 110.62(15)
N12B C13B C15B 104.72(14)
C16B C13B C15B 109.50(15)
C14B C13B C15B 112.53(15)
C13B C14B H14D 109.9(12)
C13B C14B H14E 109.1(11)
H14D C14B H14E 109.5(16)
C13B C14B H14F 111.3(10)
H14D C14B H14F 106.1(15)
H14E C14B H14F 110.9(15)
C13B C15B H15D 112.1(11)
C13B C15B H15E 109.8(11)
H15D C15B H15E 108.2(15)
C13B C15B H15F 113.9(11)
H15D C15B H15F 105.7(15)
H15E C15B H15F 106.9(17)
O17B C16B O18B 123.50(16)
O17B C16B C13B 126.28(16)
O18B C16B C13B 110.21(14)
C16B O18B C19B 115.00(15)
O18B C19B H19D 109.5(13)
O18B C19B H19E 103.0(12)
H19D C19B H19E 115.4(17)
O18B C19B H19F 109.9(12)
H19D C19B H19F 109.1(17)
H19E C19B H19F 109.7(17)
C3C O2C H2C 108.3(15)
O1C C3C O2C 123.41(15)
O1C C3C C4C 124.03(16)
O2C C3C C4C 112.55(15)
C5C C4C C3C 113.84(15)
C5C C4C H4CA 111.3(10)
C3C C4C H4CA 108.7(10)
C5C C4C H4CB 110.7(10)
C3C C4C H4CB 105.6(10)
H4CA C4C H4CB 106.3(15)
C10C C5C C6C 119.02(16)
C10C C5C C4C 121.02(15)
C6C C5C C4C 119.96(15)
C7C C6C C5C 120.76(16)
C7C C6C H6C 121.2(11)
C5C C6C H6C 118.0(11)
C6C C7C C8C 119.44(16)
C6C C7C H7C 121.8(10)
C8C C7C H7C 118.8(10)
C9C C8C C7C 120.22(16)
C9C C8C N11C 118.64(14)
C7C C8C N11C 121.11(14)
C10C C9C C8C 119.65(16)
C10C C9C H9C 119.8(11)
C8C C9C H9C 120.6(11)
C9C C10C C5C 120.85(16)
C9C C10C H10C 120.1(10)
C5C C10C H10C 119.0(10)
N12C N11C C8C 111.69(13)
N11C N12C C13C 115.14(14)
N12C C13C C15C 115.44(14)
N12C C13C C14C 106.40(14)
C15C C13C C14C 112.51(16)
N12C C13C C16C 102.48(13)
C15C C13C C16C 110.20(15)
C14C C13C C16C 109.23(14)
C13C C14C H14G 108.8(11)
C13C C14C H14H 109.8(10)
H14G C14C H14H 106.8(17)
C13C C14C H14I 108.4(11)
H14G C14C H14I 110.7(16)
H14H C14C H14I 112.2(15)
C13C C15C H15G 110.8(13)
C13C C15C H15H 112.1(12)
H15G C15C H15H 106.0(16)
C13C C15C H15I 110.1(11)
H15G C15C H15I 109.4(16)
H15H C15C H15I 108.2(17)
O17C C16C O18C 123.78(16)
O17C C16C C13C 125.85(15)
O18C C16C C13C 110.37(13)
C16C O18C C19C 116.17(14)
O18C C19C H19G 105.8(11)
O18C C19C H19H 107.9(11)
H19G C19C H19H 114.4(16)
O18C C19C H19I 111.4(12)
H19G C19C H19I 107.6(17)
H19H C19C H19I 109.6(16)
C3D O2D H2D 108.3(16)
O1D C3D O2D 123.65(14)
O1D C3D C4D 123.34(15)
O2D C3D C4D 112.98(14)
C5D C4D C3D 113.53(14)
C5D C4D H4DA 112.4(10)
C3D C4D H4DA 107.9(9)
C5D C4D H4DB 111.2(9)
C3D C4D H4DB 106.2(9)
H4DA C4D H4DB 105.0(14)
C6D C5D C10D 118.85(15)
C6D C5D C4D 120.61(14)
C10D C5D C4D 120.54(15)
C7D C6D C5D 120.71(15)
C7D C6D H6D 120.8(10)
C5D C6D H6D 118.4(10)
C6D C7D C8D 119.81(15)
C6D C7D H7D 122.8(11)
C8D C7D H7D 117.4(11)
C7D C8D C9D 120.23(15)
C7D C8D N11D 115.00(14)
C9D C8D N11D 124.75(14)
C10D C9D C8D 119.39(15)
C10D C9D H9D 121.8(11)
C8D C9D H9D 118.8(10)
C9D C10D C5D 120.97(16)
C9D C10D H10D 120.5(10)
C5D C10D H10D 118.5(10)
N12D N11D C8D 114.84(13)
N11D N12D C13D 112.16(13)
N12D C13D C15D 107.19(14)
N12D C13D C16D 110.89(13)
C15D C13D C16D 110.34(15)
N12D C13D C14D 106.14(14)
C15D C13D C14D 111.75(16)
C16D C13D C14D 110.43(14)
C13D C14D H14J 109.3(10)
C13D C14D H14K 109.3(11)
H14J C14D H14K 108.2(16)
C13D C14D H14L 110.4(11)
H14J C14D H14L 109.4(16)
H14K C14D H14L 110.4(16)
C13D C15D H15J 109.0(11)
C13D C15D H15K 110.0(11)
H15J C15D H15K 107.0(14)
C13D C15D H15L 111.4(11)
H15J C15D H15L 110.2(15)
H15K C15D H15L 109.1(15)
O17D C16D O18D 124.10(16)
O17D C16D C13D 125.04(17)
O18D C16D C13D 110.84(14)
C16D O18D C19D 115.66(15)
O18D C19D H19J 109.4(12)
O18D C19D H19K 109.5(13)
H19J C19D H19K 109.3(18)
O18D C19D H19L 109.6(12)
H19J C19D H19L 107.8(17)
H19K C19D H19L 111.2(19)

loop_
_geom_bond_atom_site_label_1
_geom_bond_atom_site_label_2
_geom_bond_distance
O1A C3A 1.213(2)
O2A C3A 1.314(2)
O2A H2A 0.95(2)
C3A C4A 1.515(2)
C4A C5A 1.508(2)
C4A H4AA 0.950(18)
C4A H4AB 0.973(18)
C5A C6A 1.389(2)
C5A C10A 1.397(2)
C6A C7A 1.388(2)
C6A H6A 0.970(17)
C7A C8A 1.385(2)
C7A H7A 0.985(17)
C8A C9A 1.394(2)
C8A N11A 1.445(2)
C9A C10A 1.384(2)
C9A H9A 0.978(18)
C10A H10A 0.964(17)
N11A N12A 1.2429(18)
N12A C13A 1.498(2)
C13A C16A 1.523(2)
C13A C15A 1.523(2)
C13A C14A 1.533(2)
C14A H14A 1.003(19)
C14A H14B 0.98(2)
C14A H14C 1.00(2)
C15A H15A 0.946(19)
C15A H15B 1.00(2)
C15A H15C 0.948(19)
C16A O17A 1.2050(19)
C16A O18A 1.3431(19)
O18A C19A 1.444(2)
C19A H19A 0.99(2)
C19A H19B 1.01(2)
C19A H19C 1.03(2)
O1B C3B 1.222(2)
O2B C3B 1.320(2)
O2B H2B 0.95(2)
C3B C4B 1.508(2)
C4B C5B 1.505(2)
C4B H4BA 0.968(18)
C4B H4BB 0.976(18)
C5B C10B 1.394(2)
C5B C6B 1.400(2)
C6B C7B 1.386(2)
C6B H6B 0.976(19)
C7B C8B 1.374(2)
C7B H7B 1.028(18)
C8B C9B 1.384(3)
C8B N11B 1.466(2)
C9B C10B 1.394(3)
C9B H9B 0.94(2)
C10B H10B 0.928(17)
N11B N12B 1.216(2)
N12B C13B 1.512(2)
C13B C16B 1.522(2)
C13B C14B 1.523(2)
C13B C15B 1.529(2)
C14B H14D 0.92(2)
C14B H14E 0.958(19)
C14B H14F 1.082(19)
C15B H15D 0.982(19)
C15B H15E 1.00(2)
C15B H15F 1.01(2)
C16B O17B 1.206(2)
C16B O18B 1.343(2)
O18B C19B 1.450(2)
C19B H19D 0.96(2)
C19B H19E 0.98(2)
C19B H19F 1.07(2)
O1C C3C 1.222(2)
O2C C3C 1.321(2)
O2C H2C 0.95(2)
C3C C4C 1.509(2)
C4C C5C 1.506(2)
C4C H4CA 0.964(18)
C4C H4CB 0.991(18)
C5C C10C 1.390(2)
C5C C6C 1.392(2)
C6C C7C 1.387(2)
C6C H6C 0.970(19)
C7C C8C 1.396(2)
C7C H7C 0.957(16)
C8C C9C 1.387(2)
C8C N11C 1.441(2)
C9C C10C 1.386(2)
C9C H9C 0.932(18)
C10C H10C 0.964(17)
N11C N12C 1.2496(18)
N12C C13C 1.495(2)
C13C C15C 1.525(3)
C13C C14C 1.530(2)
C13C C16C 1.534(2)
C14C H14G 0.98(2)
C14C H14H 0.996(19)
C14C H14I 0.95(2)
C15C H15G 0.96(2)
C15C H15H 0.96(2)
C15C H15I 0.958(19)
C16C O17C 1.1996(19)
C16C O18C 1.3356(19)
O18C C19C 1.446(2)
C19C H19G 0.951(19)
C19C H19H 1.00(2)
C19C H19I 0.98(2)
O1D C3D 1.221(2)
O2D C3D 1.320(2)
O2D H2D 0.91(2)
C3D C4D 1.507(2)
C4D C5D 1.506(2)
C4D H4DA 0.989(17)
C4D H4DB 0.994(17)
C5D C6D 1.394(2)
C5D C10D 1.396(2)
C6D C7D 1.386(2)
C6D H6D 0.955(17)
C7D C8D 1.388(2)
C7D H7D 0.922(17)
C8D C9D 1.397(2)
C8D N11D 1.437(2)
C9D C10D 1.384(2)
C9D H9D 0.942(17)
C10D H10D 0.954(16)
N11D N12D 1.2460(18)
N12D C13D 1.499(2)
C13D C15D 1.525(3)
C13D C16D 1.531(2)
C13D C14D 1.534(2)
C14D H14J 0.972(18)
C14D H14K 0.96(2)
C14D H14L 0.99(2)
C15D H15J 0.954(18)
C15D H15K 1.033(19)
C15D H15L 0.955(19)
C16D O17D 1.202(2)
C16D O18D 1.341(2)
O18D C19D 1.442(2)
C19D H19J 1.00(2)
C19D H19K 0.96(2)
C19D H19L 1.02(2)

loop_
_geom_hbond_atom_site_label_D
_geom_hbond_atom_site_label_H
_geom_hbond_atom_site_label_A
_geom_hbond_distance_DH
_geom_hbond_distance_HA
_geom_hbond_distance_DA
_geom_hbond_angle_DHA
_geom_hbond_site_symmetry_A
C9C H9C N11D 0.932(18) 2.565(19) 3.443(2) 157.2(15) .
C7B H7B O1A 1.028(18) 2.593(18) 3.326(2) 128.0(13) .
O2A H2A O1D 0.95(2) 1.68(3) 2.6220(16) 173(2) 1_565
O2B H2B O1C 0.95(2) 1.70(2) 2.6391(16) 170(2) 6_556
C6D H6D O2C 0.955(17) 2.550(18) 3.437(2) 154.4(14) 6_556
O2C H2C O1B 0.95(2) 1.71(2) 2.6448(16) 171(2) 6
O2D H2D O1A 0.91(2) 1.75(2) 2.6540(16) 173(2) 1_545
C4B H4BA O17D 0.968(18) 2.583(17) 3.258(2) 126.9(13) 6_566
C4D H4DB O17A 0.994(17) 2.543(17) 3.396(2) 143.8(12) 5_656

loop_
_geom_torsion_atom_site_label_1
_geom_torsion_atom_site_label_2
_geom_torsion_atom_site_label_3
_geom_torsion_atom_site_label_4
_geom_torsion
O1A C3A C4A C5A 24.9(2)
O2A C3A C4A C5A -156.60(15)
C3A C4A C5A C6A 100.60(19)
C3A C4A C5A C10A -79.6(2)
C10A C5A C6A C7A -0.5(2)
C4A C5A C6A C7A 179.26(15)
C5A C6A C7A C8A -1.1(2)
C6A C7A C8A C9A 2.2(2)
C6A C7A C8A N11A -179.33(14)
C7A C8A C9A C10A -1.6(2)
N11A C8A C9A C10A -179.97(15)
C8A C9A C10A C5A 0.0(2)
C6A C5A C10A C9A 1.1(2)
C4A C5A C10A C9A -178.70(15)
C7A C8A N11A N12A 157.61(14)
C9A C8A N11A N12A -24.0(2)
C8A N11A N12A C13A -178.67(13)
N11A N12A C13A C16A -22.93(19)
N11A N12A C13A C15A 97.05(16)
N11A N12A C13A C14A -143.85(15)
N12A C13A C16A O17A 118.95(18)
C15A C13A C16A O17A 1.3(2)
C14A C13A C16A O17A -122.85(19)
N12A C13A C16A O18A -62.37(18)
C15A C13A C16A O18A 179.93(14)
C14A C13A C16A O18A 55.83(18)
O17A C16A O18A C19A -5.4(2)
C13A C16A O18A C19A 175.88(15)
O1B C3B C4B C5B -4.9(2)
O2B C3B C4B C5B 174.28(14)
C3B C4B C5B C10B -118.81(18)
C3B C4B C5B C6B 63.9(2)
C10B C5B C6B C7B -0.5(3)
C4B C5B C6B C7B 176.90(16)
C5B C6B C7B C8B -1.5(3)
C6B C7B C8B C9B 2.1(3)
C6B C7B C8B N11B -174.78(15)
C7B C8B C9B C10B -0.7(3)
N11B C8B C9B C10B 175.83(16)
C8B C9B C10B C5B -1.3(3)
C6B C5B C10B C9B 1.9(3)
C4B C5B C10B C9B -175.54(17)
C7B C8B N11B N12B 176.11(16)
C9B C8B N11B N12B -0.6(3)
C8B N11B N12B C13B -174.98(13)
N11B N12B C13B C16B -137.04(15)
N11B N12B C13B C14B -16.3(2)
N11B N12B C13B C15B 108.71(17)
N12B C13B C16B O17B -110.85(18)
C14B C13B C16B O17B 124.42(19)
C15B C13B C16B O17B -0.2(2)
N12B C13B C16B O18B 69.27(16)
C14B C13B C16B O18B -55.45(18)
C15B C13B C16B O18B 179.97(14)
O17B C16B O18B C19B -1.2(2)
C13B C16B O18B C19B 178.64(15)
O1C C3C C4C C5C -9.3(2)
O2C C3C C4C C5C 172.06(14)
C3C C4C C5C C10C -107.10(18)
C3C C4C C5C C6C 72.3(2)
C10C C5C C6C C7C -0.8(2)
C4C C5C C6C C7C 179.77(15)
C5C C6C C7C C8C -0.5(3)
C6C C7C C8C C9C 2.5(2)
C6C C7C C8C N11C -179.59(15)
C7C C8C C9C C10C -3.0(2)
N11C C8C C9C C10C 178.98(14)
C8C C9C C10C C5C 1.7(2)
C6C C5C C10C C9C 0.2(2)
C4C C5C C10C C9C 179.66(15)
C9C C8C N11C N12C -143.83(15)
C7C C8C N11C N12C 38.2(2)
C8C N11C N12C C13C -175.87(12)
N11C N12C C13C C15C 11.9(2)
N11C N12C C13C C14C -113.72(16)
N11C N12C C13C C16C 131.66(14)
N12C C13C C16C O17C 127.45(18)
C15C C13C C16C O17C -109.2(2)
C14C C13C C16C O17C 14.9(3)
N12C C13C C16C O18C -52.05(18)
C15C C13C C16C O18C 71.32(18)
C14C C13C C16C O18C -164.59(15)
O17C C16C O18C C19C -6.1(3)
C13C C16C O18C C19C 173.45(16)
O1D C3D C4D C5D -17.2(2)
O2D C3D C4D C5D 164.66(14)
C3D C4D C5D C6D -98.92(18)
C3D C4D C5D C10D 81.78(19)
C10D C5D C6D C7D 1.0(2)
C4D C5D C6D C7D -178.33(15)
C5D C6D C7D C8D 1.1(2)
C6D C7D C8D C9D -2.6(2)
C6D C7D C8D N11D 175.93(14)
C7D C8D C9D C10D 1.9(2)
N11D C8D C9D C10D -176.45(14)
C8D C9D C10D C5D 0.2(2)
C6D C5D C10D C9D -1.7(2)
C4D C5D C10D C9D 177.65(15)
C7D C8D N11D N12D -168.42(14)
C9D C8D N11D N12D 10.0(2)
C8D N11D N12D C13D -179.70(12)
N11D N12D C13D C15D 95.07(16)
N11D N12D C13D C16D -25.42(19)
N11D N12D C13D C14D -145.37(15)
N12D C13D C16D O17D 116.20(18)
C15D C13D C16D O17D -2.4(2)
C14D C13D C16D O17D -126.44(18)
N12D C13D C16D O18D -65.34(16)
C15D C13D C16D O18D 176.06(14)
C14D C13D C16D O18D 52.02(19)
O17D C16D O18D C19D -2.3(2)
C13D C16D O18D C19D 179.24(16)
